data_2007885
loop_
_publ_author_name
'Wang, Zuoxiang'
'Jian, Fangfang'
'Duan, Chunying'
'Bai, Zhiping'
'You, Xiaozeng'

_publ_section_title
;
 2-(2-Hydroxybenzylidene)-1-(2-picoloyl)hydrazine Hemihydrate
;
_journal_issue 12
_journal_name_full 'Acta Crystallographica Section C'
_journal_page_first 1927
_journal_page_last 1929
_journal_paper_doi 10.1107/S0108270198003527
_journal_volume 54
_journal_year 1998
_chemical_formula_moiety 'C13 H11 N3 O2, 0.5H2 O'
_chemical_formula_sum 'C13 H12 N3 O2.5'
_chemical_formula_weight 250.26
_chemical_name_systematic
;
 ?
;
_space_group_IT_number 60
_symmetry_cell_setting orthorhombic
_symmetry_space_group_name_Hall '-P 2n 2ab'
_symmetry_space_group_name_H-M 'P b c n'
_audit_creation_method SHELXL
_cell_angle_alpha 90.00
_cell_angle_beta 90.00
_cell_angle_gamma 90.00
_cell_formula_units_Z 8
_cell_length_a 11.800(2)
_cell_length_b 16.538(4)
_cell_length_c 12.565(3)
_cell_measurement_reflns_used 17
_cell_measurement_temperature 295(2)
_cell_measurement_theta_max 8.14
_cell_measurement_theta_min 4.89
_cell_volume 2452.0(9)
_computing_cell_refinement XSCANS
_computing_data_collection 'XSCANS (Siemens, 1994)'
_computing_data_reduction 'SHELXTL (Siemens, 1995)'
_computing_molecular_graphics SHELXTL
_computing_publication_material SHELXTL
_computing_structure_refinement SHELXTL
_computing_structure_solution SHELXTL
_diffrn_ambient_temperature 295(2)
_diffrn_measurement_device 'Siemens P4'
_diffrn_measurement_method 2\q/\w
_diffrn_radiation_monochromator graphite
_diffrn_radiation_source 'fine-focus sealed tube'
_diffrn_radiation_type MoK\a
_diffrn_radiation_wavelength 0.71073
_diffrn_reflns_av_R_equivalents 0.019
_diffrn_reflns_av_sigmaI/netI 0.0708
_diffrn_reflns_limit_h_max 11
_diffrn_reflns_limit_h_min 0
_diffrn_reflns_limit_k_max 0
_diffrn_reflns_limit_k_min -19
_diffrn_reflns_limit_l_max 14
_diffrn_reflns_limit_l_min 0
_diffrn_reflns_number 2351
_diffrn_reflns_theta_max 25
_diffrn_reflns_theta_min 2.12
_diffrn_standards_decay_% 'random variation: 0.4%'
_diffrn_standards_interval_count 97
_diffrn_standards_number 3
_exptl_absorpt_coefficient_mu 0.097
_exptl_absorpt_correction_type none
_exptl_crystal_colour 'pale yellow'
_exptl_crystal_density_diffrn 1.356
_exptl_crystal_density_method 'not measured'
_exptl_crystal_description 'hexagonal prism'
_exptl_crystal_F_000 1048
_exptl_crystal_size_max 0.50
_exptl_crystal_size_mid 0.40
_exptl_crystal_size_min 0.40
_refine_diff_density_max 0.24
_refine_diff_density_min -0.25
_refine_ls_extinction_method none
_refine_ls_goodness_of_fit_all 1.083
_refine_ls_goodness_of_fit_obs 1.063
_refine_ls_hydrogen_treatment 'H atoms: see below'
_refine_ls_matrix_type full
_refine_ls_number_parameters 172
_refine_ls_number_reflns 2060
_refine_ls_number_restraints 0
_refine_ls_restrained_S_all 1.083
_refine_ls_restrained_S_obs 1.063
_refine_ls_R_factor_all 0.138
_refine_ls_R_factor_obs 0.065
_refine_ls_shift/esd_max <0.001
_refine_ls_shift/esd_mean 0.000
_refine_ls_structure_factor_coef Fsqd
_refine_ls_weighting_details 'w = 1/[\s^2^(Fo^2^)+(0.11P)^2^+0.18P] where P = (Fo^2^+2Fc^2^)/3'
_refine_ls_weighting_scheme calc
_refine_ls_wR_factor_all 0.227
_refine_ls_wR_factor_obs 0.160
_reflns_number_observed 1124
_reflns_number_total 2060
_reflns_observed_criterion >2sigma(I)
_cod_data_source_file bm1204.cif
_cod_data_source_block wzx1
_cod_depositor_comments
;
The following automatic conversions were performed:
'_symmetry_cell_setting' value 'Orthorhombic' changed to 'orthorhombic'
according to '/home/saulius/struct/CIF-dictionaries/cif_core.dic'
dictionary named 'cif_core.dic' version 2.4.1 from 2010-06-29.

Automatic conversion script
Id: cif_fix_enum 1527 2010-12-29 10:47:43Z saulius 

The following automatic conversions were performed:

'_symmetry_cell_setting' value 'Orthorhombic' changed to
'orthorhombic' according to
/home/saulius/struct/CIF-dictionaries/cif_core.dic dictionary named
'cif_core.dic' version 2.4.1 from 2010-06-29.

Automatic conversion script
Id: cif_fix_values 1715 2011-07-08 13:25:40Z adriana 

The following automatic conversions were performed:

'_refine_ls_weighting_scheme' value 'calc w =
1/[\s^2^(Fo^2^)+(0.11P)^2^+0.18P] where P = (Fo^2^+2Fc^2^)/3' was
changed to 'calc'. New tag '_refine_ls_weighting_details' was
created. The value of the new tag was set to 'w =
1/[\s^2^(Fo^2^)+(0.11P)^2^+0.18P] where P = (Fo^2^+2Fc^2^)/3'.

Automatic conversion script
Id: cif_fix_values 3143 2015-03-26 13:38:13Z robertas 
;
_cod_database_code 2007885

loop_
_symmetry_equiv_pos_as_xyz
'x, y, z'
'-x+1/2, -y+1/2, z+1/2'
'-x, y, -z+1/2'
'x+1/2, -y+1/2, -z'
'-x, -y, -z'
'x-1/2, y-1/2, -z-1/2'
'x, -y, z-1/2'
'-x-1/2, y-1/2, z'

loop_
_atom_site_aniso_label
_atom_site_aniso_U_11
_atom_site_aniso_U_22
_atom_site_aniso_U_33
_atom_site_aniso_U_12
_atom_site_aniso_U_13
_atom_site_aniso_U_23
O1 0.075(2) 0.070(2) 0.046(2) 0.014(2) 0.014(2) 0.004(2)
O2 0.061(2) 0.067(2) 0.033(2) -0.006(2) 0.0011(15) 0.0031(15)
N1 0.042(2) 0.043(2) 0.040(2) -0.003(2) 0.006(2) -0.004(2)
N2 0.043(2) 0.054(2) 0.028(2) 0.007(2) 0.007(2) -0.004(2)
N3 0.066(3) 0.063(3) 0.035(2) 0.017(2) -0.003(2) 0.004(2)
C1 0.048(3) 0.046(3) 0.047(3) -0.003(2) 0.010(2) -0.004(2)
C2 0.065(4) 0.058(3) 0.061(3) -0.002(3) 0.019(3) -0.010(3)
C3 0.046(3) 0.070(4) 0.099(5) 0.009(3) 0.019(3) -0.016(3)
C4 0.058(4) 0.065(4) 0.088(4) 0.013(3) -0.003(3) -0.002(3)
C5 0.056(3) 0.056(3) 0.059(3) -0.002(3) 0.002(3) -0.001(3)
C6 0.040(3) 0.041(2) 0.046(3) -0.003(2) 0.013(2) -0.008(2)
C7 0.051(3) 0.045(3) 0.035(2) -0.005(2) 0.005(2) -0.003(2)
C8 0.042(3) 0.037(2) 0.034(2) -0.008(2) -0.003(2) 0.003(2)
C9 0.043(3) 0.035(2) 0.038(2) -0.004(2) -0.002(2) -0.001(2)
C10 0.058(3) 0.051(3) 0.050(3) -0.002(3) -0.003(2) 0.008(2)
C11 0.057(3) 0.047(3) 0.079(4) 0.010(3) -0.010(3) 0.008(3)
C12 0.067(4) 0.066(3) 0.062(3) 0.030(3) 0.002(3) -0.004(3)
C13 0.088(4) 0.082(4) 0.041(3) 0.048(3) 0.018(3) -0.001(3)
O1W 0.106(4) 0.070(4) 0.056(3) 0.000 0.031(3) 0.000

loop_
_atom_site_label
_atom_site_fract_x
_atom_site_fract_y
_atom_site_fract_z
_atom_site_U_iso_or_equiv
_atom_site_thermal_displace_type
_atom_site_calc_flag
_atom_site_refinement_flags
_atom_site_occupancy
_atom_site_disorder_group
_atom_site_type_symbol
O1 0.2527(3) 0.0152(2) -0.1346(2) 0.0638(10) Uani d . 1 . O
H1 0.2000(3) 0.0381(2) -0.1046(2) 0.096 Uiso calc R 1 . H
O2 -0.0370(3) 0.1487(2) -0.0672(2) 0.0538(9) Uani d . 1 . O
N1 0.1229(3) 0.0541(2) 0.0316(3) 0.0417(9) Uani d . 1 . N
N2 0.0340(3) 0.0925(2) 0.0836(2) 0.0417(9) Uani d . 1 . N
H2 0.0264(3) 0.0867(2) 0.1513(2) 0.050 Uiso calc R 1 . H
N3 -0.1268(3) 0.1627(2) 0.2034(3) 0.0550(11) Uani d . 1 . N
C1 0.3141(4) -0.0270(3) -0.0620(4) 0.0467(11) Uani d . 1 . C
C2 0.4069(5) -0.0700(3) -0.0997(4) 0.0612(14) Uani d . 1 . C
H2 0.4249(5) -0.0684(3) -0.1717(4) 0.073 Uiso calc R 1 . H
C3 0.4717(5) -0.1145(3) -0.0314(5) 0.072(2) Uani d . 1 . C
H3 0.5342(5) -0.1425(3) -0.0575(5) 0.086 Uiso calc R 1 . H
C4 0.4464(5) -0.1187(3) 0.0752(5) 0.070(2) Uani d . 1 . C
H4 0.4905(5) -0.1499(3) 0.1207(5) 0.085 Uiso calc R 1 . H
C5 0.3547(4) -0.0759(3) 0.1138(4) 0.0571(13) Uani d . 1 . C
H5 0.3376(4) -0.0782(3) 0.1860(4) 0.069 Uiso calc R 1 . H
C6 0.2868(4) -0.0289(3) 0.0457(3) 0.0424(11) Uani d . 1 . C
C7 0.1911(4) 0.0135(3) 0.0906(3) 0.0437(11) Uani d . 1 . C
H7 0.1786(4) 0.0113(3) 0.1636(3) 0.052 Uiso calc R 1 . H
C8 -0.0397(4) 0.1383(2) 0.0301(3) 0.0377(10) Uani d . 1 . C
C9 -0.1273(4) 0.1788(2) 0.0989(3) 0.0388(11) Uani d . 1 . C
C10 -0.2023(4) 0.2316(3) 0.0519(4) 0.0528(13) Uani d . 1 . C
H10 -0.2002(4) 0.2409(3) -0.0210(4) 0.063 Uiso calc R 1 . H
C11 -0.2815(4) 0.2707(3) 0.1162(4) 0.0607(14) Uani d . 1 . C
H11 -0.3331(4) 0.3071(3) 0.0871(4) 0.073 Uiso calc R 1 . H
C12 -0.2815(5) 0.2543(3) 0.2229(4) 0.065(2) Uani d . 1 . C
H12 -0.3334(5) 0.2792(3) 0.2680(4) 0.078 Uiso calc R 1 . H
C13 -0.2044(5) 0.2010(3) 0.2621(4) 0.070(2) Uani d . 1 . C
H13 -0.2058(5) 0.1905(3) 0.3348(4) 0.084 Uiso calc R 1 . H
O1W 0.0000 0.0509(3) -0.2500 0.077(2) Uani d S 1 . O
H1W -0.011(6) 0.087(4) -0.187(4) 0.12(2) Uiso d . 1 . H

loop_
_atom_type_symbol
_atom_type_description
_atom_type_scat_dispersion_real
_atom_type_scat_dispersion_imag
_atom_type_scat_source
C C 0.0033 0.0016 'International Tables Vol C Tables 4.2.6.8 and 6.1.1.4'
H H 0.0000 0.0000 'International Tables Vol C Tables 4.2.6.8 and 6.1.1.4'
N N 0.0061 0.0033 'International Tables Vol C Tables 4.2.6.8 and 6.1.1.4'
O O 0.0106 0.0060 'International Tables Vol C Tables 4.2.6.8 and 6.1.1.4'

loop_
_geom_angle_atom_site_label_1
_geom_angle_atom_site_label_2
_geom_angle_atom_site_label_3
_geom_angle
_geom_angle_publ_flag
C7 N1 N2 116.2(3) yes
C8 N2 N1 120.9(3) yes
C13 N3 C9 116.4(4) ?
O1 C1 C6 122.7(4) ?
O1 C1 C2 117.1(4) ?
C6 C1 C2 120.2(5) ?
C3 C2 C1 120.3(5) ?
C2 C3 C4 121.2(5) ?
C3 C4 C5 119.2(5) ?
C4 C5 C6 121.0(5) ?
C1 C6 C5 118.2(4) ?
C1 C6 C7 123.4(4) ?
C5 C6 C7 118.4(4) ?
N1 C7 C6 121.3(4) yes
O2 C8 N2 124.1(4) yes
O2 C8 C9 121.6(4) yes
N2 C8 C9 114.2(3) yes
N3 C9 C10 123.3(4) ?
N3 C9 C8 118.2(4) ?
C10 C9 C8 118.5(4) ?
C9 C10 C11 118.5(4) ?
C12 C11 C10 118.4(5) ?
C13 C12 C11 118.9(5) ?
N3 C13 C12 124.5(4) ?

loop_
_geom_bond_atom_site_label_1
_geom_bond_atom_site_label_2
_geom_bond_site_symmetry_2
_geom_bond_distance
_geom_bond_publ_flag
O1 C1 . 1.358(5) yes
O2 C8 . 1.235(4) yes
N1 C7 . 1.284(5) yes
N1 N2 . 1.390(4) yes
N2 C8 . 1.335(5) yes
N3 C13 . 1.336(5) ?
N3 C9 . 1.340(5) ?
C1 C6 . 1.392(6) ?
C1 C2 . 1.388(7) ?
C2 C3 . 1.366(7) ?
C3 C4 . 1.373(7) ?
C4 C5 . 1.381(7) ?
C5 C6 . 1.408(6) ?
C6 C7 . 1.444(6) yes
C8 C9 . 1.504(6) yes
C9 C10 . 1.376(6) ?
C10 C11 . 1.395(7) ?
C11 C12 . 1.369(7) ?
C12 C13 . 1.359(7) ?

loop_
_cod_related_entry_id
_cod_related_entry_database
_cod_related_entry_code
1 ChemSpider 30652217
